data_4325141
loop_
_publ_author_name
'Oliver Kluge'
'Katharina Grummt'
'Ralf Biedermann'
'Harald Krautscheid'

_publ_section_title
;
 Trialkylphosphine-Stabilized Copper(I) Phenylchalcogenolate Complexes -
 Crystal Structures and Copper-Chalcogenolate Bonding
;
_journal_name_full 'Inorganic Chemistry'
_journal_page_first 4742
_journal_page_last 4752
_journal_paper_doi 10.1021/ic102249g
_journal_volume 50
_journal_year 2011
_chemical_formula_moiety 'C24 H50 Cu P3 Se'
_chemical_formula_sum 'C24 H50 Cu P3 Se'
_chemical_formula_weight 574.05
_chemical_melting_point 292(2)
_chemical_name_common tris(triethylphosphino)-copper-phenylselenolate
_chemical_name_systematic
;
phenylselenido-tris(triethylphosphine)-copper
;
_space_group_IT_number 9
_symmetry_cell_setting monoclinic
_symmetry_Int_Tables_number 9
_symmetry_space_group_name_Hall 'C -2yc'
_symmetry_space_group_name_H-M 'C 1 c 1'
_atom_sites_solution_hydrogens geom
_atom_sites_solution_primary direct
_atom_sites_solution_secondary difmap
_audit_creation_method SHELXL-97
_cell_angle_alpha 90.00
_cell_angle_beta 95.508(7)
_cell_angle_gamma 90.00
_cell_formula_units_Z 4
_cell_length_a 16.6420(15)
_cell_length_b 10.9725(7)
_cell_length_c 16.0053(13)
_cell_measurement_reflns_used 42290
_cell_measurement_temperature 180(2)
_cell_measurement_theta_max 28.45
_cell_measurement_theta_min 2.22
_cell_volume 2909.1(4)
_computing_cell_refinement 'STOE X-AREA'
_computing_data_collection 'STOE X-AREA'
_computing_data_reduction 'STOE X-RED'
_computing_structure_refinement 'SHELXL-97 (Sheldrick, 1997)'
_computing_structure_solution SIR-92
_diffrn_ambient_temperature 180(2)
_diffrn_detector 'image plate (34 cm diameter / schwenk)'
_diffrn_detector_area_resol_mean 6.67
_diffrn_detector_type STOE
_diffrn_measured_fraction_theta_full 1.000
_diffrn_measured_fraction_theta_max 1.000
_diffrn_measurement_details ' 419 frames, detector distance = 110 mm'
_diffrn_measurement_device '2-circle goniometer'
_diffrn_measurement_device_type 'STOE IPDS 2T'
_diffrn_measurement_method 'rotation method'
_diffrn_radiation_collimation '0.5 mm diameter, multiple pinhole'
_diffrn_radiation_monochromator 'plane graphite'
_diffrn_radiation_polarisn_norm 0
_diffrn_radiation_type 'Mo K\a'
_diffrn_radiation_wavelength 0.71073
_diffrn_reflns_av_R_equivalents 0.0696
_diffrn_reflns_av_sigmaI/netI 0.0422
_diffrn_reflns_limit_h_max 20
_diffrn_reflns_limit_h_min -20
_diffrn_reflns_limit_k_max 13
_diffrn_reflns_limit_k_min -13
_diffrn_reflns_limit_l_max 19
_diffrn_reflns_limit_l_min -19
_diffrn_reflns_number 14947
_diffrn_reflns_theta_full 26.00
_diffrn_reflns_theta_max 26.00
_diffrn_reflns_theta_min 2.23
_diffrn_source 'sealed X-ray tube, 12 x 0.4 mm long-fine focus'
_diffrn_source_current 40
_diffrn_source_power 2.00
_diffrn_source_voltage 50
_exptl_absorpt_coefficient_mu 2.176
_exptl_absorpt_correction_T_max 0.7845
_exptl_absorpt_correction_T_min 0.5895
_exptl_absorpt_correction_type integration
_exptl_absorpt_process_details 'STOE X-RED'
_exptl_crystal_colour colourless
_exptl_crystal_density_diffrn 1.311
_exptl_crystal_description needle
_exptl_crystal_F_000 1208
_exptl_crystal_size_max 0.351
_exptl_crystal_size_mid 0.202
_exptl_crystal_size_min 0.151
_refine_diff_density_max 0.792
_refine_diff_density_min -1.137
_refine_diff_density_rms 0.097
_refine_ls_abs_structure_details 'Flack H D (1983), Acta Cryst. A39, 876-881'
_refine_ls_abs_structure_Flack -0.002(10)
_refine_ls_extinction_method none
_refine_ls_goodness_of_fit_ref 1.036
_refine_ls_hydrogen_treatment constr
_refine_ls_matrix_type full
_refine_ls_number_parameters 271
_refine_ls_number_reflns 5356
_refine_ls_number_restraints 2
_refine_ls_restrained_S_all 1.035
_refine_ls_R_factor_all 0.0480
_refine_ls_R_factor_gt 0.0448
_refine_ls_shift/su_max 0.001
_refine_ls_shift/su_mean 0.000
_refine_ls_structure_factor_coef Fsqd
_refine_ls_weighting_details 'calc w=1/[\s^2^(Fo^2^)+(0.0900P)^2^+0.1357P] where P=(Fo^2^+2Fc^2^)/3'
_refine_ls_weighting_scheme calc
_refine_ls_wR_factor_gt 0.1173
_refine_ls_wR_factor_ref 0.1199
_reflns_number_gt 5014
_reflns_number_total 5356
_reflns_threshold_expression >2sigma(I)
_cod_data_source_file ic102249g_si_002_02.cif
_cod_data_source_block 02
_cod_original_sg_symbol_H-M 'C c'
_cod_database_code 4325141

loop_
_symmetry_equiv_pos_as_xyz
'x, y, z'
'x, -y, z+1/2'
'x+1/2, y+1/2, z'
'x+1/2, -y+1/2, z+1/2'

loop_
_atom_site_label
_atom_site_type_symbol
_atom_site_fract_x
_atom_site_fract_y
_atom_site_fract_z
_atom_site_U_iso_or_equiv
_atom_site_adp_type
_atom_site_occupancy
_atom_site_symmetry_multiplicity
_atom_site_calc_flag
_atom_site_refinement_flags
Cu1 Cu 0.16400(3) 0.23807(4) 0.50303(3) 0.03376(14) Uani 1 1 d .
Se1 Se 0.10591(3) 0.18620(5) 0.63536(3) 0.04485(15) Uani 1 1 d .
P1 P 0.15003(8) 0.07251(10) 0.41336(8) 0.0368(3) Uani 1 1 d .
P2 P 0.10195(7) 0.41517(10) 0.45335(8) 0.0351(3) Uani 1 1 d .
P3 P 0.29481(8) 0.27206(11) 0.55894(8) 0.0360(3) Uani 1 1 d .
C1 C 0.1122(4) 0.0990(5) 0.3028(3) 0.0473(12) Uani 1 1 d .
H1A H 0.1050 0.0209 0.2746 0.057 Uiso 1 1 calc R
H1B H 0.0597 0.1379 0.3009 0.057 Uiso 1 1 calc R
C2 C 0.1678(5) 0.1778(5) 0.2551(4) 0.0551(15) Uani 1 1 d .
H2A H 0.1776 0.2537 0.2842 0.083 Uiso 1 1 calc R
H2B H 0.1427 0.1934 0.1996 0.083 Uiso 1 1 calc R
H2C H 0.2180 0.1361 0.2515 0.083 Uiso 1 1 calc R
C3 C 0.0795(4) -0.0475(5) 0.4394(4) 0.0510(13) Uani 1 1 d .
H3A H 0.0270 -0.0108 0.4437 0.061 Uiso 1 1 calc R
H3B H 0.0737 -0.1055 0.3935 0.061 Uiso 1 1 calc R
C4 C 0.1044(4) -0.1167(6) 0.5206(5) 0.0631(16) Uani 1 1 d .
H4A H 0.1556 -0.1554 0.5167 0.095 Uiso 1 1 calc R
H4B H 0.0645 -0.1774 0.5293 0.095 Uiso 1 1 calc R
H4C H 0.1087 -0.0608 0.5670 0.095 Uiso 1 1 calc R
C5 C 0.2434(3) -0.0140(4) 0.4031(3) 0.0418(10) Uani 1 1 d .
H5A H 0.2819 0.0405 0.3807 0.050 Uiso 1 1 calc R
H5B H 0.2658 -0.0375 0.4590 0.050 Uiso 1 1 calc R
C6 C 0.2369(4) -0.1282(5) 0.3487(4) 0.0496(12) Uani 1 1 d .
H6A H 0.2044 -0.1878 0.3737 0.074 Uiso 1 1 calc R
H6B H 0.2898 -0.1608 0.3442 0.074 Uiso 1 1 calc R
H6C H 0.2123 -0.1078 0.2937 0.074 Uiso 1 1 calc R
C7 C 0.0273(4) 0.4021(5) 0.3605(3) 0.0467(12) Uani 1 1 d .
H7A H 0.0545 0.3660 0.3156 0.056 Uiso 1 1 calc R
H7B H -0.0138 0.3448 0.3742 0.056 Uiso 1 1 calc R
C8 C -0.0154(5) 0.5167(6) 0.3259(5) 0.0695(19) Uani 1 1 d .
H8A H -0.0466 0.5508 0.3676 0.104 Uiso 1 1 calc R
H8B H -0.0504 0.4966 0.2766 0.104 Uiso 1 1 calc R
H8C H 0.0240 0.5752 0.3116 0.104 Uiso 1 1 calc R
C9 C 0.0428(3) 0.4920(5) 0.5293(3) 0.0437(11) Uani 1 1 d .
H9A H 0.0176 0.5639 0.5029 0.052 Uiso 1 1 calc R
H9B H 0.0000 0.4378 0.5432 0.052 Uiso 1 1 calc R
C10 C 0.0923(4) 0.5302(5) 0.6100(4) 0.0538(14) Uani 1 1 d .
H10A H 0.1153 0.4593 0.6380 0.081 Uiso 1 1 calc R
H10B H 0.0580 0.5712 0.6459 0.081 Uiso 1 1 calc R
H10C H 0.1347 0.5842 0.5969 0.081 Uiso 1 1 calc R
C11 C 0.1655(3) 0.5424(5) 0.4238(3) 0.0439(11) Uani 1 1 d .
H11A H 0.1322 0.6149 0.4160 0.053 Uiso 1 1 calc R
H11B H 0.2065 0.5582 0.4697 0.053 Uiso 1 1 calc R
C12 C 0.2068(4) 0.5206(5) 0.3444(4) 0.0539(14) Uani 1 1 d .
H12A H 0.2331 0.4427 0.3478 0.081 Uiso 1 1 calc R
H12B H 0.2461 0.5834 0.3387 0.081 Uiso 1 1 calc R
H12C H 0.1672 0.5220 0.2966 0.081 Uiso 1 1 calc R
C13 C 0.3011(3) 0.3487(5) 0.6612(3) 0.0456(11) Uani 1 1 d .
H13A H 0.2812 0.4312 0.6522 0.055 Uiso 1 1 calc R
H13B H 0.2645 0.3075 0.6954 0.055 Uiso 1 1 calc R
C14 C 0.3840(4) 0.3562(6) 0.7124(4) 0.0537(13) Uani 1 1 d .
H14A H 0.4030 0.2755 0.7263 0.081 Uiso 1 1 calc R
H14B H 0.3791 0.4014 0.7630 0.081 Uiso 1 1 calc R
H14C H 0.4216 0.3965 0.6798 0.081 Uiso 1 1 calc R
C15 C 0.3581(3) 0.1367(5) 0.5804(3) 0.0457(11) Uani 1 1 d .
H15A H 0.3669 0.0979 0.5276 0.055 Uiso 1 1 calc R
H15B H 0.4103 0.1620 0.6070 0.055 Uiso 1 1 calc R
C16 C 0.3214(4) 0.0437(5) 0.6369(4) 0.0536(13) Uani 1 1 d .
H16A H 0.3213 0.0765 0.6925 0.080 Uiso 1 1 calc R
H16B H 0.3528 -0.0298 0.6389 0.080 Uiso 1 1 calc R
H16C H 0.2670 0.0260 0.6147 0.080 Uiso 1 1 calc R
C17 C 0.3611(3) 0.3663(5) 0.5004(4) 0.0469(12) Uani 1 1 d .
H17A H 0.3363 0.4455 0.4901 0.056 Uiso 1 1 calc R
H17B H 0.4118 0.3786 0.5346 0.056 Uiso 1 1 calc R
C18 C 0.3783(4) 0.3104(6) 0.4168(4) 0.0534(14) Uani 1 1 d .
H18A H 0.4157 0.2442 0.4267 0.080 Uiso 1 1 calc R
H18B H 0.4011 0.3712 0.3830 0.080 Uiso 1 1 calc R
H18C H 0.3289 0.2806 0.3881 0.080 Uiso 1 1 calc R
C19 C -0.0088(3) 0.1901(4) 0.6166(3) 0.0401(11) Uani 1 1 d .
C20 C -0.0503(4) 0.1948(5) 0.5371(4) 0.0472(12) Uani 1 1 d .
H20 H -0.0214 0.1929 0.4902 0.057 Uiso 1 1 calc R
C21 C -0.1339(4) 0.2021(5) 0.5261(4) 0.0503(12) Uani 1 1 d .
H21 H -0.1604 0.2072 0.4723 0.060 Uiso 1 1 calc R
C22 C -0.1782(4) 0.2016(5) 0.5958(4) 0.0536(14) Uani 1 1 d .
H22 H -0.2342 0.2062 0.5890 0.064 Uiso 1 1 calc R
C23 C -0.1378(4) 0.1942(6) 0.6749(4) 0.0572(15) Uani 1 1 d .
H23 H -0.1669 0.1927 0.7217 0.069 Uiso 1 1 calc R
C24 C -0.0545(4) 0.1889(5) 0.6856(4) 0.0478(12) Uani 1 1 d .
H24 H -0.0283 0.1845 0.7395 0.057 Uiso 1 1 calc R

loop_
_atom_site_aniso_label
_atom_site_aniso_U_11
_atom_site_aniso_U_22
_atom_site_aniso_U_33
_atom_site_aniso_U_23
_atom_site_aniso_U_13
_atom_site_aniso_U_12
Cu1 0.0380(3) 0.0297(2) 0.0340(3) 0.0002(2) 0.0057(2) 0.0006(2)
Se1 0.0417(3) 0.0564(3) 0.0369(2) 0.0098(2) 0.00602(18) -0.0002(2)
P1 0.0449(7) 0.0283(5) 0.0372(6) -0.0020(4) 0.0039(5) -0.0012(4)
P2 0.0420(7) 0.0290(5) 0.0346(6) 0.0005(4) 0.0050(5) 0.0032(4)
P3 0.0373(6) 0.0329(5) 0.0381(6) -0.0033(5) 0.0059(5) 0.0009(5)
C1 0.059(3) 0.035(2) 0.046(3) -0.006(2) -0.001(2) 0.008(2)
C2 0.082(4) 0.043(3) 0.040(3) 0.006(2) 0.011(3) 0.000(3)
C3 0.055(3) 0.042(2) 0.057(3) 0.001(2) 0.006(3) -0.001(2)
C4 0.074(4) 0.043(3) 0.073(4) 0.014(3) 0.013(3) -0.006(3)
C5 0.047(3) 0.035(2) 0.043(3) 0.0000(19) 0.002(2) 0.0009(19)
C6 0.063(3) 0.041(3) 0.045(3) -0.006(2) 0.004(2) 0.005(2)
C7 0.057(3) 0.040(2) 0.042(3) -0.001(2) -0.002(2) 0.006(2)
C8 0.074(4) 0.060(4) 0.069(4) -0.007(3) -0.021(3) 0.026(3)
C9 0.051(3) 0.040(2) 0.040(3) -0.0012(19) 0.004(2) 0.001(2)
C10 0.066(4) 0.051(3) 0.045(3) -0.009(2) 0.009(3) 0.006(3)
C11 0.050(3) 0.037(2) 0.046(3) -0.003(2) 0.010(2) 0.0021(19)
C12 0.069(4) 0.046(3) 0.050(3) 0.002(2) 0.020(3) -0.007(3)
C13 0.051(3) 0.039(2) 0.048(3) -0.009(2) 0.009(2) 0.000(2)
C14 0.053(3) 0.058(3) 0.049(3) -0.011(3) 0.000(3) 0.000(2)
C15 0.046(3) 0.043(3) 0.047(3) -0.010(2) 0.001(2) 0.002(2)
C16 0.060(3) 0.045(3) 0.054(3) 0.004(2) -0.002(3) 0.007(2)
C17 0.044(3) 0.041(3) 0.057(3) -0.003(2) 0.010(2) -0.004(2)
C18 0.053(3) 0.058(3) 0.051(3) -0.006(2) 0.014(3) -0.008(2)
C19 0.051(3) 0.028(2) 0.043(3) 0.0025(17) 0.010(2) 0.0004(18)
C20 0.055(3) 0.037(2) 0.050(3) 0.001(2) 0.008(3) -0.002(2)
C21 0.050(3) 0.040(2) 0.059(3) -0.001(2) -0.005(3) -0.003(2)
C22 0.044(3) 0.043(3) 0.074(4) 0.000(3) 0.009(3) -0.001(2)
C23 0.057(4) 0.056(3) 0.062(4) 0.004(3) 0.022(3) 0.000(2)
C24 0.053(3) 0.045(3) 0.046(3) 0.001(2) 0.009(2) 0.001(2)

loop_
_atom_type_symbol
_atom_type_description
_atom_type_scat_dispersion_real
_atom_type_scat_dispersion_imag
_atom_type_scat_source
C C 0.0033 0.0016 'International Tables Vol C Tables 4.2.6.8 and 6.1.1.4'
H H 0.0000 0.0000 'International Tables Vol C Tables 4.2.6.8 and 6.1.1.4'
P P 0.1023 0.0942 'International Tables Vol C Tables 4.2.6.8 and 6.1.1.4'
Cu Cu 0.3201 1.2651 'International Tables Vol C Tables 4.2.6.8 and 6.1.1.4'
Se Se -0.0929 2.2259 'International Tables Vol C Tables 4.2.6.8 and 6.1.1.4'

loop_
_exptl_crystal_face_index_h
_exptl_crystal_face_index_k
_exptl_crystal_face_index_l
_exptl_crystal_face_perp_dist
-1 -1 -1 0.8127
1 0 -1 0.3111
-1 1 -1 0.1818
-2 1 1 0.2224
0 0 1 0.3129
1 0 1 0.1139

loop_
_geom_angle_atom_site_label_1
_geom_angle_atom_site_label_2
_geom_angle_atom_site_label_3
_geom_angle
P3 Cu1 P2 111.89(5)
P3 Cu1 P1 113.78(5)
P2 Cu1 P1 115.65(5)
P3 Cu1 Se1 97.87(4)
P2 Cu1 Se1 106.85(4)
P1 Cu1 Se1 109.01(4)
C19 Se1 Cu1 109.13(16)
C3 P1 C5 102.3(2)
C3 P1 C1 99.4(3)
C5 P1 C1 102.1(2)
C3 P1 Cu1 116.8(2)
C5 P1 Cu1 115.12(17)
C1 P1 Cu1 118.46(16)
C11 P2 C9 100.3(2)
C11 P2 C7 102.1(3)
C9 P2 C7 101.9(3)
C11 P2 Cu1 118.61(18)
C9 P2 Cu1 114.14(18)
C7 P2 Cu1 117.12(18)
C17 P3 C13 102.2(3)
C17 P3 C15 100.9(3)
C13 P3 C15 102.8(3)
C17 P3 Cu1 119.0(2)
C13 P3 Cu1 113.09(19)
C15 P3 Cu1 116.49(18)
C2 C1 P1 113.7(4)
C4 C3 P1 115.0(5)
C6 C5 P1 117.4(4)
C8 C7 P2 118.8(4)
C10 C9 P2 114.0(4)
C12 C11 P2 114.4(4)
C14 C13 P3 118.2(4)
C16 C15 P3 113.4(4)
C18 C17 P3 113.2(4)
C20 C19 C24 117.6(5)
C20 C19 Se1 123.2(4)
C24 C19 Se1 119.2(4)
C21 C20 C19 121.5(5)
C20 C21 C22 119.9(6)
C23 C22 C21 119.1(6)
C22 C23 C24 120.7(6)
C23 C24 C19 121.1(6)

loop_
_geom_bond_atom_site_label_1
_geom_bond_atom_site_label_2
_geom_bond_distance
Cu1 P3 2.3033(14)
Cu1 P2 2.3059(12)
Cu1 P1 2.3130(12)
Cu1 Se1 2.4774(7)
Se1 C19 1.904(6)
P1 C3 1.838(6)
P1 C5 1.842(5)
P1 C1 1.843(6)
P2 C11 1.840(5)
P2 C9 1.840(5)
P2 C7 1.849(6)
P3 C17 1.834(5)
P3 C13 1.834(5)
P3 C15 1.834(6)
C1 C2 1.524(8)
C3 C4 1.529(9)
C5 C6 1.524(7)
C7 C8 1.523(8)
C9 C10 1.523(8)
C11 C12 1.519(7)
C13 C14 1.537(8)
C15 C16 1.529(8)
C17 C18 1.523(8)
C19 C20 1.390(8)
C19 C24 1.399(8)
C20 C21 1.388(9)
C21 C22 1.395(9)
C22 C23 1.378(10)
C23 C24 1.382(9)
